data_7026225
loop_
_publ_author_name
'Vasudevan, Kalyan V.'
'Butorac, Rachel R.'
'Abernethy, Colin D.'
'Cowley, Alan H.'

_publ_section_title
;
 Synthesis and coordination compounds of a bis(imino)acenaphthene
 (BIAN)-supported N-heterocyclic carbene.
;
_journal_issue 31
_journal_name_full 'Dalton transactions (Cambridge, England : 2003)'
_journal_page_first 7401
_journal_page_last 7408
_journal_paper_doi 10.1039/c0dt00278j
_journal_volume 39
_journal_year 2010
_chemical_formula_moiety 'C37 H42 N2 O, 0.5(C6 H6)'
_chemical_formula_sum 'C40 H45 N2 O'
_chemical_formula_weight 569.78
_space_group_IT_number 14
_symmetry_cell_setting monoclinic
_symmetry_space_group_name_Hall '-P 2ybc'
_symmetry_space_group_name_H-M 'P 1 21/c 1'
_atom_sites_solution_hydrogens geom
_atom_sites_solution_primary direct
_atom_sites_solution_secondary difmap
_audit_creation_method
;
manual editing of the .cif file
created by SHELXTL Ver. 6.10
;
_cell_angle_alpha 90.00
_cell_angle_beta 106.32(3)
_cell_angle_gamma 90.00
_cell_formula_units_Z 4
_cell_length_a 9.816(2)
_cell_length_b 22.281(5)
_cell_length_c 15.556(3)
_cell_measurement_reflns_used 7645
_cell_measurement_temperature 153(2)
_cell_measurement_theta_max 27.48
_cell_measurement_theta_min 1.00
_cell_volume 3265.2(13)
_computing_cell_refinement 'Collect software, Nonius B.V. 1998'
_computing_data_collection 'Collect software, Nonius B.V. 1998'
_computing_data_reduction
;
DENZO and Scalepack (Otwinoski and Minor, 1997)
;
_computing_molecular_graphics 'XP SHELXTL/PC, Siemens Analytical'
_computing_structure_refinement 'XL SHELXTL/PC, Siemens Analytical'
_computing_structure_solution
;
SIR97 - Altomare A., Burla M.C., Camalli M., Cascarano G.L., Giacovazzo C.,
Guagliardi A., Moliterni A.G.G., Polidori G.,Spagna R.
;
_diffrn_ambient_temperature 153(2)
_diffrn_measured_fraction_theta_full 0.995
_diffrn_measured_fraction_theta_max 0.995
_diffrn_measurement_device_type 'Nonius Kappa CCD'
_diffrn_measurement_method \w-scan
_diffrn_radiation_monochromator graphite
_diffrn_radiation_source 'fine-focus sealed tube'
_diffrn_radiation_type MoK\a
_diffrn_radiation_wavelength 0.71073
_diffrn_reflns_av_R_equivalents 0.0321
_diffrn_reflns_av_sigmaI/netI 0.0476
_diffrn_reflns_limit_h_max 12
_diffrn_reflns_limit_h_min -12
_diffrn_reflns_limit_k_max 28
_diffrn_reflns_limit_k_min -26
_diffrn_reflns_limit_l_max 20
_diffrn_reflns_limit_l_min -20
_diffrn_reflns_number 12849
_diffrn_reflns_theta_full 27.46
_diffrn_reflns_theta_max 27.46
_diffrn_reflns_theta_min 1.64
_exptl_absorpt_coefficient_mu 0.069
_exptl_absorpt_correction_T_max 1.00
_exptl_absorpt_correction_T_min 0.877
_exptl_absorpt_correction_type multi-scan
_exptl_absorpt_process_details 'DENZO and Scalepack (Otwinoski and Minor, 1997)'
_exptl_crystal_colour red
_exptl_crystal_density_diffrn 1.159
_exptl_crystal_density_method 'not measured'
_exptl_crystal_description block
_exptl_crystal_F_000 1228
_exptl_crystal_size_max 0.18
_exptl_crystal_size_mid 0.13
_exptl_crystal_size_min 0.09
_refine_diff_density_max 0.237
_refine_diff_density_min -0.284
_refine_diff_density_rms 0.052
_refine_ls_extinction_method none
_refine_ls_goodness_of_fit_ref 0.967
_refine_ls_hydrogen_treatment mixed
_refine_ls_matrix_type full
_refine_ls_number_parameters 400
_refine_ls_number_reflns 7437
_refine_ls_number_restraints 0
_refine_ls_restrained_S_all 0.967
_refine_ls_R_factor_all 0.0721
_refine_ls_R_factor_gt 0.0493
_refine_ls_shift/su_max 0.000
_refine_ls_shift/su_mean 0.000
_refine_ls_structure_factor_coef Fsqd
_refine_ls_weighting_details 'calc w=1/[\s^2^(Fo^2^)+(0.0717P)^2^+0.9733P] where P=(Fo^2^+2Fc^2^)/3'
_refine_ls_weighting_scheme calc
_refine_ls_wR_factor_gt 0.1200
_refine_ls_wR_factor_ref 0.1339
_reflns_number_gt 5592
_reflns_number_total 7437
_reflns_threshold_expression >2sigma(I)
_cod_data_source_file c0dt00278j.txt
_cod_data_source_block kvkv212a
_cod_original_sg_symbol_Hall -P2ybc
_cod_original_sg_symbol_H-M P21/c
_cod_database_code 7026225

loop_
_symmetry_equiv_pos_as_xyz
'x, y, z'
'-x, y+1/2, -z+1/2'
'-x, -y, -z'
'x, -y-1/2, z-1/2'

loop_
_atom_site_label
_atom_site_type_symbol
_atom_site_fract_x
_atom_site_fract_y
_atom_site_fract_z
_atom_site_U_iso_or_equiv
_atom_site_adp_type
_atom_site_occupancy
_atom_site_symmetry_multiplicity
_atom_site_calc_flag
_atom_site_refinement_flags
C1 C 0.63532(13) 0.30665(6) 0.66180(9) 0.0222(3) Uani 1 1 d .
H1 H 0.5478 0.3109 0.6193 0.027 Uiso 1 1 calc R
C2 C 0.86082(13) 0.25089(6) 0.70424(8) 0.0192(3) Uani 1 1 d .
C3 C 0.96152(13) 0.29432(6) 0.73974(8) 0.0187(3) Uani 1 1 d .
C4 C 0.92243(13) 0.19101(6) 0.72734(9) 0.0202(3) Uani 1 1 d .
C5 C 0.87871(14) 0.13235(6) 0.71149(10) 0.0266(3) Uani 1 1 d .
H5 H 0.7880 0.1236 0.6754 0.032 Uiso 1 1 calc R
C6 C 0.97309(15) 0.08520(7) 0.75064(11) 0.0317(3) Uani 1 1 d .
H6 H 0.9423 0.0457 0.7398 0.038 Uiso 1 1 calc R
C7 C 1.10794(15) 0.09576(7) 0.80384(10) 0.0303(3) Uani 1 1 d .
H7 H 1.1666 0.0638 0.8291 0.036 Uiso 1 1 calc R
C8 C 1.15769(14) 0.15568(6) 0.82031(9) 0.0242(3) Uani 1 1 d .
C9 C 1.06315(13) 0.20103(6) 0.78093(9) 0.0202(3) Uani 1 1 d .
C10 C 1.29329(14) 0.17453(7) 0.87385(10) 0.0282(3) Uani 1 1 d .
H10 H 1.3608 0.1462 0.9018 0.034 Uiso 1 1 calc R
C11 C 1.32437(14) 0.23446(7) 0.88415(10) 0.0294(3) Uani 1 1 d .
H11 H 1.4138 0.2459 0.9194 0.035 Uiso 1 1 calc R
C12 C 1.22589(14) 0.27998(7) 0.84332(9) 0.0259(3) Uani 1 1 d .
H12 H 1.2503 0.3203 0.8518 0.031 Uiso 1 1 calc R
C13 C 1.09337(13) 0.26310(6) 0.79094(8) 0.0206(3) Uani 1 1 d .
C14 C 0.66408(13) 0.22186(6) 0.57313(9) 0.0212(3) Uani 1 1 d .
C15 C 0.71733(13) 0.22956(6) 0.49914(9) 0.0236(3) Uani 1 1 d .
C16 C 0.66756(15) 0.19056(7) 0.42708(10) 0.0306(3) Uani 1 1 d .
H16 H 0.7012 0.1942 0.3771 0.037 Uiso 1 1 calc R
C17 C 0.56902(15) 0.14654(7) 0.42868(10) 0.0334(4) Uani 1 1 d .
H17 H 0.5386 0.1205 0.3804 0.040 Uiso 1 1 calc R
C18 C 0.51558(14) 0.14100(7) 0.50136(10) 0.0306(3) Uani 1 1 d .
H18 H 0.4479 0.1117 0.5008 0.037 Uiso 1 1 calc R
C19 C 0.56100(13) 0.17854(6) 0.57568(9) 0.0247(3) Uani 1 1 d .
C20 C 0.81913(14) 0.27981(7) 0.49343(9) 0.0269(3) Uani 1 1 d .
H20 H 0.8323 0.3052 0.5466 0.032 Uiso 1 1 calc R
C21 C 0.96483(16) 0.25536(8) 0.49282(12) 0.0388(4) Uani 1 1 d .
H21A H 1.0049 0.2329 0.5467 0.058 Uiso 1 1 calc R
H21B H 1.0265 0.2882 0.4896 0.058 Uiso 1 1 calc R
H21C H 0.9543 0.2297 0.4418 0.058 Uiso 1 1 calc R
C22 C 0.7567(2) 0.31879(9) 0.41093(12) 0.0485(5) Uani 1 1 d .
H22A H 0.7480 0.2955 0.3578 0.073 Uiso 1 1 calc R
H22B H 0.8181 0.3524 0.4115 0.073 Uiso 1 1 calc R
H22C H 0.6647 0.3330 0.4117 0.073 Uiso 1 1 calc R
C23 C 0.49263(15) 0.17346(7) 0.65218(10) 0.0307(3) Uani 1 1 d .
H23 H 0.5480 0.1981 0.7021 0.037 Uiso 1 1 calc R
C24 C 0.4884(2) 0.10950(8) 0.68655(14) 0.0483(5) Uani 1 1 d .
H24A H 0.4333 0.0846 0.6390 0.072 Uiso 1 1 calc R
H24B H 0.4459 0.1096 0.7351 0.072 Uiso 1 1 calc R
H24C H 0.5833 0.0940 0.7071 0.072 Uiso 1 1 calc R
C25 C 0.34119(17) 0.19869(9) 0.62239(13) 0.0433(4) Uani 1 1 d .
H25A H 0.2847 0.1751 0.5737 0.065 Uiso 1 1 calc R
H25B H 0.3438 0.2395 0.6032 0.065 Uiso 1 1 calc R
H25C H 0.3004 0.1973 0.6716 0.065 Uiso 1 1 calc R
C26 C 1.05560(13) 0.39629(6) 0.77186(9) 0.0227(3) Uani 1 1 d .
C27 C 1.16049(14) 0.40991(6) 0.72983(10) 0.0263(3) Uani 1 1 d .
C28 C 1.27215(15) 0.44714(7) 0.77545(11) 0.0311(3) Uani 1 1 d .
H28 H 1.3432 0.4568 0.7490 0.037 Uiso 1 1 calc R
C29 C 1.27869(15) 0.46975(7) 0.85904(11) 0.0320(3) Uani 1 1 d .
H29 H 1.3551 0.4935 0.8890 0.038 Uiso 1 1 calc R
C30 C 1.17172(15) 0.45715(6) 0.89848(10) 0.0292(3) Uani 1 1 d .
H30 H 1.1762 0.4732 0.9544 0.035 Uiso 1 1 calc R
C31 C 1.05722(14) 0.42060(6) 0.85530(9) 0.0246(3) Uani 1 1 d .
C32 C 1.15030(15) 0.38647(7) 0.63665(11) 0.0327(3) Uani 1 1 d .
H32 H 1.0947 0.3493 0.6283 0.039 Uiso 1 1 calc R
C33 C 1.29335(19) 0.37166(10) 0.62260(15) 0.0543(5) Uani 1 1 d .
H33A H 1.3460 0.4080 0.6230 0.081 Uiso 1 1 calc R
H33B H 1.2794 0.3518 0.5660 0.081 Uiso 1 1 calc R
H33C H 1.3452 0.3458 0.6699 0.081 Uiso 1 1 calc R
C34 C 1.0701(2) 0.43126(11) 0.56629(13) 0.0646(6) Uani 1 1 d .
H34A H 0.9772 0.4379 0.5734 0.097 Uiso 1 1 calc R
H34B H 1.0615 0.4155 0.5076 0.097 Uiso 1 1 calc R
H34C H 1.1210 0.4686 0.5737 0.097 Uiso 1 1 calc R
C35 C 0.93418(15) 0.40924(7) 0.89447(10) 0.0275(3) Uani 1 1 d .
H35 H 0.8960 0.3694 0.8743 0.033 Uiso 1 1 calc R
C36 C 0.97523(18) 0.40917(8) 0.99670(10) 0.0369(4) Uani 1 1 d .
H36A H 1.0536 0.3823 1.0194 0.055 Uiso 1 1 calc R
H36B H 0.8957 0.3962 1.0165 0.055 Uiso 1 1 calc R
H36C H 1.0022 0.4490 1.0185 0.055 Uiso 1 1 calc R
C37 C 0.81576(15) 0.45516(7) 0.85576(11) 0.0330(3) Uani 1 1 d .
H37A H 0.8523 0.4950 0.8699 0.050 Uiso 1 1 calc R
H37B H 0.7387 0.4486 0.8813 0.050 Uiso 1 1 calc R
H37C H 0.7824 0.4505 0.7919 0.050 Uiso 1 1 calc R
C38 C 0.5503(3) 0.49007(15) 0.5898(2) 0.0897(9) Uani 1 1 d .
H38 H 0.5855 0.4829 0.6510 0.108 Uiso 1 1 calc R
C39 C 0.6078(3) 0.46071(13) 0.5303(3) 0.0916(10) Uani 1 1 d .
H39 H 0.6819 0.4337 0.5516 0.110 Uiso 1 1 calc R
C40 C 0.5575(3) 0.47069(12) 0.4409(2) 0.0834(8) Uani 1 1 d .
H40 H 0.5969 0.4507 0.4011 0.100 Uiso 1 1 calc R
N1 N 0.71904(10) 0.26117(5) 0.64951(7) 0.0198(2) Uani 1 1 d .
N2 N 0.94390(12) 0.35557(5) 0.72778(8) 0.0224(3) Uani 1 1 d .
O1 O 0.66355(9) 0.34282(4) 0.72355(6) 0.0264(2) Uani 1 1 d .
H1N H 0.8568(19) 0.3677(8) 0.7255(11) 0.037(5) Uiso 1 1 d .

loop_
_atom_site_aniso_label
_atom_site_aniso_U_11
_atom_site_aniso_U_22
_atom_site_aniso_U_33
_atom_site_aniso_U_23
_atom_site_aniso_U_13
_atom_site_aniso_U_12
C1 0.0166(6) 0.0280(7) 0.0214(7) -0.0008(6) 0.0046(5) 0.0002(5)
C2 0.0173(6) 0.0233(7) 0.0164(6) -0.0002(5) 0.0037(5) 0.0004(5)
C3 0.0182(6) 0.0219(7) 0.0157(6) -0.0007(5) 0.0042(5) -0.0001(5)
C4 0.0189(6) 0.0245(7) 0.0173(6) -0.0018(5) 0.0050(5) -0.0001(5)
C5 0.0215(6) 0.0256(8) 0.0295(8) -0.0035(6) 0.0018(6) -0.0019(5)
C6 0.0300(8) 0.0209(7) 0.0403(9) -0.0029(6) 0.0035(6) -0.0014(6)
C7 0.0283(7) 0.0242(8) 0.0348(8) 0.0017(6) 0.0030(6) 0.0062(6)
C8 0.0210(6) 0.0255(7) 0.0249(7) 0.0003(6) 0.0044(5) 0.0018(5)
C9 0.0184(6) 0.0235(7) 0.0187(7) -0.0016(5) 0.0053(5) -0.0009(5)
C10 0.0200(7) 0.0300(8) 0.0307(8) 0.0026(6) 0.0005(6) 0.0043(6)
C11 0.0185(6) 0.0330(8) 0.0311(8) 0.0012(6) -0.0023(6) -0.0016(6)
C12 0.0209(6) 0.0259(7) 0.0277(8) -0.0012(6) 0.0018(5) -0.0026(5)
C13 0.0192(6) 0.0241(7) 0.0181(6) 0.0002(5) 0.0046(5) -0.0003(5)
C14 0.0163(6) 0.0247(7) 0.0188(7) -0.0038(5) -0.0012(5) 0.0034(5)
C15 0.0180(6) 0.0300(8) 0.0205(7) -0.0017(6) 0.0013(5) 0.0068(5)
C16 0.0240(7) 0.0421(9) 0.0232(7) -0.0079(6) 0.0026(6) 0.0086(6)
C17 0.0231(7) 0.0378(9) 0.0318(8) -0.0172(7) -0.0044(6) 0.0052(6)
C18 0.0200(7) 0.0283(8) 0.0377(8) -0.0073(7) -0.0016(6) -0.0002(6)
C19 0.0179(6) 0.0263(7) 0.0260(7) -0.0021(6) -0.0004(5) 0.0019(5)
C20 0.0275(7) 0.0322(8) 0.0220(7) -0.0015(6) 0.0088(6) 0.0019(6)
C21 0.0289(8) 0.0428(10) 0.0486(10) -0.0084(8) 0.0171(7) -0.0031(7)
C22 0.0504(10) 0.0559(12) 0.0373(10) 0.0142(9) 0.0090(8) 0.0006(9)
C23 0.0251(7) 0.0351(9) 0.0304(8) -0.0013(6) 0.0054(6) -0.0068(6)
C24 0.0445(10) 0.0440(11) 0.0612(12) 0.0125(9) 0.0227(9) -0.0014(8)
C25 0.0307(8) 0.0519(11) 0.0504(11) 0.0026(9) 0.0164(8) 0.0028(7)
C26 0.0200(6) 0.0178(7) 0.0269(7) 0.0015(5) 0.0012(5) 0.0004(5)
C27 0.0217(7) 0.0203(7) 0.0353(8) 0.0045(6) 0.0056(6) 0.0024(5)
C28 0.0215(7) 0.0256(8) 0.0449(9) 0.0063(7) 0.0072(6) -0.0011(6)
C29 0.0220(7) 0.0224(8) 0.0441(9) 0.0019(7) -0.0031(6) -0.0036(6)
C30 0.0278(7) 0.0226(7) 0.0320(8) -0.0019(6) -0.0001(6) -0.0002(6)
C31 0.0236(7) 0.0178(7) 0.0287(7) 0.0021(6) 0.0012(5) 0.0006(5)
C32 0.0277(7) 0.0349(9) 0.0374(9) -0.0005(7) 0.0120(6) -0.0021(6)
C33 0.0395(10) 0.0648(13) 0.0642(13) -0.0151(10) 0.0239(9) 0.0025(9)
C34 0.0761(14) 0.0777(16) 0.0383(11) 0.0106(11) 0.0132(10) 0.0301(12)
C35 0.0287(7) 0.0240(7) 0.0281(8) -0.0039(6) 0.0054(6) -0.0045(6)
C36 0.0456(9) 0.0335(9) 0.0304(8) -0.0042(7) 0.0087(7) -0.0046(7)
C37 0.0291(7) 0.0319(8) 0.0366(9) -0.0053(7) 0.0068(6) -0.0004(6)
C38 0.0667(16) 0.101(2) 0.0833(19) 0.0317(18) -0.0085(15) -0.0351(16)
C39 0.0492(13) 0.0710(18) 0.144(3) 0.044(2) 0.0091(17) -0.0021(12)
C40 0.0813(18) 0.0640(17) 0.104(2) 0.0033(16) 0.0253(16) -0.0230(14)
N1 0.0153(5) 0.0245(6) 0.0176(5) -0.0026(5) 0.0014(4) -0.0005(4)
N2 0.0177(5) 0.0211(6) 0.0270(6) -0.0010(5) 0.0043(5) -0.0005(4)
O1 0.0231(5) 0.0297(6) 0.0266(5) -0.0072(4) 0.0074(4) -0.0004(4)

loop_
_atom_type_symbol
_atom_type_description
_atom_type_scat_dispersion_real
_atom_type_scat_dispersion_imag
_atom_type_scat_source
C C 0.0033 0.0016 'International Tables Vol C Tables 4.2.6.8 and 6.1.1.4'
H H 0.0000 0.0000 'International Tables Vol C Tables 4.2.6.8 and 6.1.1.4'
N N 0.0061 0.0033 'International Tables Vol C Tables 4.2.6.8 and 6.1.1.4'
O O 0.0106 0.0060 'International Tables Vol C Tables 4.2.6.8 and 6.1.1.4'

loop_
_geom_angle_atom_site_label_1
_geom_angle_atom_site_label_2
_geom_angle_atom_site_label_3
_geom_angle
_geom_angle_site_symmetry_1
O1 C1 N1 126.29(12) .
O1 C1 H1 116.9 .
N1 C1 H1 116.9 .
C3 C2 N1 126.30(12) .
C3 C2 C4 109.84(11) .
N1 C2 C4 123.80(11) .
N2 C3 C2 126.10(12) .
N2 C3 C13 126.22(11) .
C2 C3 C13 107.66(11) .
C5 C4 C9 117.30(12) .
C5 C4 C2 137.17(12) .
C9 C4 C2 105.52(11) .
C4 C5 C6 119.52(13) .
C4 C5 H5 120.2 .
C6 C5 H5 120.2 .
C7 C6 C5 122.37(14) .
C7 C6 H6 118.8 .
C5 C6 H6 118.8 .
C6 C7 C8 119.70(13) .
C6 C7 H7 120.2 .
C8 C7 H7 120.2 .
C9 C8 C7 116.75(12) .
C9 C8 C10 116.25(13) .
C7 C8 C10 127.00(13) .
C8 C9 C13 124.63(12) .
C8 C9 C4 124.33(13) .
C13 C9 C4 111.03(12) .
C11 C10 C8 119.88(13) .
C11 C10 H10 120.1 .
C8 C10 H10 120.1 .
C10 C11 C12 122.84(13) .
C10 C11 H11 118.6 .
C12 C11 H11 118.6 .
C13 C12 C11 118.65(13) .
C13 C12 H12 120.7 .
C11 C12 H12 120.7 .
C12 C13 C9 117.76(12) .
C12 C13 C3 136.30(13) .
C9 C13 C3 105.92(11) .
C15 C14 C19 122.96(12) .
C15 C14 N1 117.35(12) .
C19 C14 N1 119.69(12) .
C16 C15 C14 117.18(13) .
C16 C15 C20 119.99(13) .
C14 C15 C20 122.75(12) .
C17 C16 C15 121.11(14) .
C17 C16 H16 119.4 .
C15 C16 H16 119.4 .
C18 C17 C16 120.50(14) .
C18 C17 H17 119.8 .
C16 C17 H17 119.8 .
C17 C18 C19 121.28(14) .
C17 C18 H18 119.4 .
C19 C18 H18 119.4 .
C18 C19 C14 116.93(13) .
C18 C19 C23 119.59(13) .
C14 C19 C23 123.39(12) .
C15 C20 C22 110.64(13) .
C15 C20 C21 111.63(12) .
C22 C20 C21 110.58(13) .
C15 C20 H20 107.9 .
C22 C20 H20 107.9 .
C21 C20 H20 107.9 .
C20 C21 H21A 109.5 .
C20 C21 H21B 109.5 .
H21A C21 H21B 109.5 .
C20 C21 H21C 109.5 .
H21A C21 H21C 109.5 .
H21B C21 H21C 109.5 .
C20 C22 H22A 109.5 .
C20 C22 H22B 109.5 .
H22A C22 H22B 109.5 .
C20 C22 H22C 109.5 .
H22A C22 H22C 109.5 .
H22B C22 H22C 109.5 .
C19 C23 C24 113.80(13) .
C19 C23 C25 109.78(13) .
C24 C23 C25 109.17(13) .
C19 C23 H23 108.0 .
C24 C23 H23 108.0 .
C25 C23 H23 108.0 .
C23 C24 H24A 109.5 .
C23 C24 H24B 109.5 .
H24A C24 H24B 109.5 .
C23 C24 H24C 109.5 .
H24A C24 H24C 109.5 .
H24B C24 H24C 109.5 .
C23 C25 H25A 109.5 .
C23 C25 H25B 109.5 .
H25A C25 H25B 109.5 .
C23 C25 H25C 109.5 .
H25A C25 H25C 109.5 .
H25B C25 H25C 109.5 .
C27 C26 C31 122.02(13) .
C27 C26 N2 118.43(12) .
C31 C26 N2 119.55(12) .
C28 C27 C26 117.79(14) .
C28 C27 C32 121.38(13) .
C26 C27 C32 120.81(13) .
C29 C28 C27 121.15(14) .
C29 C28 H28 119.4 .
C27 C28 H28 119.4 .
C28 C29 C30 120.21(14) .
C28 C29 H29 119.9 .
C30 C29 H29 119.9 .
C29 C30 C31 120.83(14) .
C29 C30 H30 119.6 .
C31 C30 H30 119.6 .
C30 C31 C26 117.92(13) .
C30 C31 C35 121.80(13) .
C26 C31 C35 120.23(12) .
C33 C32 C27 113.42(14) .
C33 C32 C34 110.55(16) .
C27 C32 C34 110.01(14) .
C33 C32 H32 107.5 .
C27 C32 H32 107.5 .
C34 C32 H32 107.5 .
C32 C33 H33A 109.5 .
C32 C33 H33B 109.5 .
H33A C33 H33B 109.5 .
C32 C33 H33C 109.5 .
H33A C33 H33C 109.5 .
H33B C33 H33C 109.5 .
C32 C34 H34A 109.5 .
C32 C34 H34B 109.5 .
H34A C34 H34B 109.5 .
C32 C34 H34C 109.5 .
H34A C34 H34C 109.5 .
H34B C34 H34C 109.5 .
C31 C35 C36 114.28(12) .
C31 C35 C37 109.30(12) .
C36 C35 C37 110.95(13) .
C31 C35 H35 107.3 .
C36 C35 H35 107.3 .
C37 C35 H35 107.3 .
C35 C36 H36A 109.5 .
C35 C36 H36B 109.5 .
H36A C36 H36B 109.5 .
C35 C36 H36C 109.5 .
H36A C36 H36C 109.5 .
H36B C36 H36C 109.5 .
C35 C37 H37A 109.5 .
C35 C37 H37B 109.5 .
H37A C37 H37B 109.5 .
C35 C37 H37C 109.5 .
H37A C37 H37C 109.5 .
H37B C37 H37C 109.5 .
C40 C38 C39 119.8(3) 3_666
C40 C38 H38 120.1 3_666
C39 C38 H38 120.1 .
C40 C39 C38 120.8(3) .
C40 C39 H39 119.6 .
C38 C39 H39 119.6 .
C38 C40 C39 119.4(3) 3_666
C38 C40 H40 120.3 3_666
C39 C40 H40 120.3 .
C1 N1 C2 124.35(11) .
C1 N1 C14 117.83(11) .
C2 N1 C14 117.75(10) .
C3 N2 C26 120.57(11) .
C3 N2 H1N 112.9(11) .
C26 N2 H1N 115.0(11) .

loop_
_geom_bond_atom_site_label_1
_geom_bond_atom_site_label_2
_geom_bond_distance
_geom_bond_site_symmetry_2
C1 O1 1.2245(16) .
C1 N1 1.3515(17) .
C1 H1 0.9300 .
C2 C3 1.3826(18) .
C2 N1 1.4312(16) .
C2 C4 1.4671(19) .
C3 N2 1.3816(17) .
C3 C13 1.4880(18) .
C4 C5 1.3762(19) .
C4 C9 1.4162(18) .
C5 C6 1.420(2) .
C5 H5 0.9300 .
C6 C7 1.370(2) .
C6 H6 0.9300 .
C7 C8 1.420(2) .
C7 H7 0.9300 .
C8 C9 1.3921(19) .
C8 C10 1.421(2) .
C9 C13 1.4138(19) .
C10 C11 1.369(2) .
C10 H10 0.9300 .
C11 C12 1.422(2) .
C11 H11 0.9300 .
C12 C13 1.3790(19) .
C12 H12 0.9300 .
C14 C15 1.4020(19) .
C14 C19 1.4070(19) .
C14 N1 1.4526(17) .
C15 C16 1.394(2) .
C15 C20 1.520(2) .
C16 C17 1.383(2) .
C16 H16 0.9300 .
C17 C18 1.379(2) .
C17 H17 0.9300 .
C18 C19 1.395(2) .
C18 H18 0.9300 .
C19 C23 1.526(2) .
C20 C22 1.528(2) .
C20 C21 1.533(2) .
C20 H20 0.9800 .
C21 H21A 0.9600 .
C21 H21B 0.9600 .
C21 H21C 0.9600 .
C22 H22A 0.9600 .
C22 H22B 0.9600 .
C22 H22C 0.9600 .
C23 C24 1.527(2) .
C23 C25 1.534(2) .
C23 H23 0.9800 .
C24 H24A 0.9600 .
C24 H24B 0.9600 .
C24 H24C 0.9600 .
C25 H25A 0.9600 .
C25 H25B 0.9600 .
C25 H25C 0.9600 .
C26 C27 1.399(2) .
C26 C31 1.402(2) .
C26 N2 1.4398(17) .
C27 C28 1.399(2) .
C27 C32 1.517(2) .
C28 C29 1.379(2) .
C28 H28 0.9300 .
C29 C30 1.386(2) .
C29 H29 0.9300 .
C30 C31 1.398(2) .
C30 H30 0.9300 .
C31 C35 1.519(2) .
C32 C33 1.517(2) .
C32 C34 1.526(3) .
C32 H32 0.9800 .
C33 H33A 0.9600 .
C33 H33B 0.9600 .
C33 H33C 0.9600 .
C34 H34A 0.9600 .
C34 H34B 0.9600 .
C34 H34C 0.9600 .
C35 C36 1.527(2) .
C35 C37 1.539(2) .
C35 H35 0.9800 .
C36 H36A 0.9600 .
C36 H36B 0.9600 .
C36 H36C 0.9600 .
C37 H37A 0.9600 .
C37 H37B 0.9600 .
C37 H37C 0.9600 .
C38 C40 1.352(4) 3_666
C38 C39 1.377(4) .
C38 H38 0.9300 .
C39 C40 1.357(4) .
C39 H39 0.9300 .
C40 C38 1.352(4) 3_666
C40 H40 0.9300 .
N2 H1N 0.888(18) .

loop_
_geom_torsion_atom_site_label_1
_geom_torsion_atom_site_label_2
_geom_torsion_atom_site_label_3
_geom_torsion_atom_site_label_4
_geom_torsion
_geom_torsion_site_symmetry_1
_geom_torsion_site_symmetry_4
N1 C2 C3 N2 -0.9(2) . .
C4 C2 C3 N2 176.44(12) . .
N1 C2 C3 C13 -179.33(11) . .
C4 C2 C3 C13 -1.99(14) . .
C3 C2 C4 C5 -179.02(15) . .
N1 C2 C4 C5 -1.6(2) . .
C3 C2 C4 C9 1.98(14) . .
N1 C2 C4 C9 179.40(11) . .
C9 C4 C5 C6 1.7(2) . .
C2 C4 C5 C6 -177.25(15) . .
C4 C5 C6 C7 -0.4(2) . .
C5 C6 C7 C8 -0.8(2) . .
C6 C7 C8 C9 0.6(2) . .
C6 C7 C8 C10 179.63(15) . .
C7 C8 C9 C13 179.05(13) . .
C10 C8 C9 C13 -0.1(2) . .
C7 C8 C9 C4 0.8(2) . .
C10 C8 C9 C4 -178.35(12) . .
C5 C4 C9 C8 -1.9(2) . .
C2 C4 C9 C8 177.30(12) . .
C5 C4 C9 C13 179.60(12) . .
C2 C4 C9 C13 -1.17(14) . .
C9 C8 C10 C11 0.0(2) . .
C7 C8 C10 C11 -179.04(14) . .
C8 C10 C11 C12 0.1(2) . .
C10 C11 C12 C13 -0.1(2) . .
C11 C12 C13 C9 0.0(2) . .
C11 C12 C13 C3 177.97(14) . .
C8 C9 C13 C12 0.1(2) . .
C4 C9 C13 C12 178.55(11) . .
C8 C9 C13 C3 -178.45(12) . .
C4 C9 C13 C3 0.01(15) . .
N2 C3 C13 C12 4.7(2) . .
C2 C3 C13 C12 -176.89(15) . .
N2 C3 C13 C9 -177.19(12) . .
C2 C3 C13 C9 1.23(14) . .
C19 C14 C15 C16 -2.23(19) . .
N1 C14 C15 C16 178.10(11) . .
C19 C14 C15 C20 174.62(12) . .
N1 C14 C15 C20 -5.05(18) . .
C14 C15 C16 C17 0.5(2) . .
C20 C15 C16 C17 -176.47(13) . .
C15 C16 C17 C18 1.2(2) . .
C16 C17 C18 C19 -1.3(2) . .
C17 C18 C19 C14 -0.4(2) . .
C17 C18 C19 C23 176.27(13) . .
C15 C14 C19 C18 2.2(2) . .
N1 C14 C19 C18 -178.15(11) . .
C15 C14 C19 C23 -174.32(13) . .
N1 C14 C19 C23 5.34(19) . .
C16 C15 C20 C22 55.02(17) . .
C14 C15 C20 C22 -121.74(15) . .
C16 C15 C20 C21 -68.59(17) . .
C14 C15 C20 C21 114.65(15) . .
C18 C19 C23 C24 50.82(19) . .
C14 C19 C23 C24 -132.77(15) . .
C18 C19 C23 C25 -71.87(18) . .
C14 C19 C23 C25 104.55(16) . .
C31 C26 C27 C28 2.5(2) . .
N2 C26 C27 C28 -176.87(12) . .
C31 C26 C27 C32 -175.62(13) . .
N2 C26 C27 C32 4.99(19) . .
C26 C27 C28 C29 -0.1(2) . .
C32 C27 C28 C29 178.08(13) . .
C27 C28 C29 C30 -1.8(2) . .
C28 C29 C30 C31 1.2(2) . .
C29 C30 C31 C26 1.2(2) . .
C29 C30 C31 C35 -176.17(13) . .
C27 C26 C31 C30 -3.1(2) . .
N2 C26 C31 C30 176.30(12) . .
C27 C26 C31 C35 174.32(12) . .
N2 C26 C31 C35 -6.29(19) . .
C28 C27 C32 C33 36.5(2) . .
C26 C27 C32 C33 -145.45(15) . .
C28 C27 C32 C34 -87.91(18) . .
C26 C27 C32 C34 90.17(18) . .
C30 C31 C35 C36 -31.88(19) . .
C26 C31 C35 C36 150.82(13) . .
C30 C31 C35 C37 93.12(16) . .
C26 C31 C35 C37 -84.19(16) . .
C40 C38 C39 C40 0.0(4) 3_666 .
C38 C39 C40 C38 0.0(4) . 3_666
O1 C1 N1 C2 -5.0(2) . .
O1 C1 N1 C14 178.11(13) . .
C3 C2 N1 C1 -38.55(19) . .
C4 C2 N1 C1 144.46(13) . .
C3 C2 N1 C14 138.32(13) . .
C4 C2 N1 C14 -38.67(17) . .
C15 C14 N1 C1 104.13(14) . .
C19 C14 N1 C1 -75.55(16) . .
C15 C14 N1 C2 -72.94(15) . .
C19 C14 N1 C2 107.38(14) . .
C2 C3 N2 C26 177.24(12) . .
C13 C3 N2 C26 -4.62(19) . .
C27 C26 N2 C3 86.54(16) . .
C31 C26 N2 C3 -92.87(15) . .
